data_4130861
loop_
_publ_author_name
'Erickson, Lucas W.'
'Lucas, Erika L.'
'Tollefson, Emily J.'
'Jarvo, Elizabeth R.'

_publ_section_title
;
 Nickel-Catalyzed Cross-Electrophile Coupling of Alkyl Fluorides:
 Stereospecific Synthesis of Vinylcyclopropanes.
;
_journal_issue 42
_journal_name_full 'Journal of the American Chemical Society'
_journal_page_first 14006
_journal_page_last 14011
_journal_paper_doi 10.1021/jacs.6b07567
_journal_volume 138
_journal_year 2016
_chemical_absolute_configuration ad
_chemical_formula_sum 'C20 H22 O4 S'
_chemical_formula_weight 358.43
_space_group_crystal_system monoclinic
_space_group_IT_number 4
_space_group_name_Hall 'P 2yb'
_space_group_name_H-M_alt 'P 1 21 1'
_atom_sites_solution_hydrogens difmap
_atom_sites_solution_primary direct
_atom_sites_solution_secondary difmap
_audit_creation_method SHELXL-2014/7
_cell_angle_alpha 90
_cell_angle_beta 90.5948(9)
_cell_angle_gamma 90
_cell_formula_units_Z 2
_cell_length_a 5.7195(4)
_cell_length_b 14.2673(10)
_cell_length_c 11.2806(8)
_cell_measurement_reflns_used 8622
_cell_measurement_temperature 88(2)
_cell_measurement_theta_max 29.09
_cell_measurement_theta_min 2.30
_cell_volume 920.47(11)
_computing_cell_refinement 'Bruker SAINT 8.34a, 2013'
_computing_data_collection 'Bruker APEX2 2014.11-0, 2014'
_computing_data_reduction 'Bruker SAINT 8.34a, 2013'
_computing_molecular_graphics 'Bruker SHELXTL'
_computing_publication_material 'Bruker SHELXTL'
_computing_structure_refinement 'SHELXL-2014/7 (Sheldrick, 2014)'
_computing_structure_solution 'Bruker SHELXTL 2014/4'
_diffrn_ambient_temperature 88(2)
_diffrn_measured_fraction_theta_full 1.000
_diffrn_measured_fraction_theta_max 0.951
_diffrn_measurement_device_type 'Bruker SMART APEX II CCD'
_diffrn_measurement_method '\f and \w scans'
_diffrn_radiation_type MoK\a
_diffrn_radiation_wavelength 0.71073
_diffrn_reflns_av_R_equivalents 0.0170
_diffrn_reflns_av_unetI/netI 0.0220
_diffrn_reflns_Laue_measured_fraction_full 1.000
_diffrn_reflns_Laue_measured_fraction_max 0.951
_diffrn_reflns_limit_h_max 7
_diffrn_reflns_limit_h_min -7
_diffrn_reflns_limit_k_max 19
_diffrn_reflns_limit_k_min -18
_diffrn_reflns_limit_l_max 14
_diffrn_reflns_limit_l_min -15
_diffrn_reflns_number 11343
_diffrn_reflns_point_group_measured_fraction_full 1.000
_diffrn_reflns_point_group_measured_fraction_max 0.920
_diffrn_reflns_theta_full 25.500
_diffrn_reflns_theta_max 29.180
_diffrn_reflns_theta_min 1.805
_diffrn_source 'fine-focus sealed tube'
_exptl_absorpt_coefficient_mu 0.197
_exptl_absorpt_correction_T_max 0.8622
_exptl_absorpt_correction_T_min 0.8060
_exptl_absorpt_correction_type multi-scan
_exptl_absorpt_process_details 'Bruker SADABS 2014/5'
_exptl_crystal_colour colorless
_exptl_crystal_density_diffrn 1.293
_exptl_crystal_density_meas ?
_exptl_crystal_density_method not_measured
_exptl_crystal_description prism
_exptl_crystal_F_000 380
_exptl_crystal_size_max 0.380
_exptl_crystal_size_mid 0.150
_exptl_crystal_size_min 0.140
_refine_diff_density_max 0.381
_refine_diff_density_min -0.273
_refine_diff_density_rms 0.040
_refine_ls_abs_structure_details
; 
 Flack x determined using 2020 quotients [(I+)-(I-)]/[(I+)+(I-)] 
 (Parsons, Flack and Wagner, Acta Cryst. B69 (2013) 249-259). 
;
_refine_ls_abs_structure_Flack -0.01(2)
_refine_ls_extinction_method none
_refine_ls_goodness_of_fit_ref 1.032
_refine_ls_hydrogen_treatment refall
_refine_ls_matrix_type full
_refine_ls_number_parameters 314
_refine_ls_number_reflns 4582
_refine_ls_number_restraints 1
_refine_ls_restrained_S_all 1.032
_refine_ls_R_factor_all 0.0271
_refine_ls_R_factor_gt 0.0261
_refine_ls_shift/su_max 0.001
_refine_ls_shift/su_mean 0.000
_refine_ls_structure_factor_coef Fsqd
_refine_ls_weighting_details 'w=1/[\s^2^(Fo^2^)+(0.0421P)^2^+0.1335P] where P=(Fo^2^+2Fc^2^)/3'
_refine_ls_weighting_scheme calc
_refine_ls_wR_factor_gt 0.0660
_refine_ls_wR_factor_ref 0.0668
_reflns_Friedel_coverage 0.864
_reflns_Friedel_fraction_full 0.999
_reflns_Friedel_fraction_max 0.887
_reflns_number_gt 4457
_reflns_number_total 4582
_reflns_threshold_expression 'I > 2\s(I)'
_cod_data_source_file ja6b07567_si_001.cif
_cod_data_source_block erj28
_cod_depositor_comments
;
The following automatic conversions were performed:

data item '_exptl_crystal_density_meas' value 'not_measured' was
changed to '?' -- the value is perceived as not measured.

Automatic conversion script
Id: cif_fix_values 6909 2019-04-08 15:41:33Z antanas 
;
_cod_original_sg_symbol_H-M 'P 21'
_cod_database_code 4130861
_shelx_shelxl_version_number 2014/7
_shelx_space_group_comment
; 
The symmetry employed for this shelxl refinement is uniquely defined 
by the following loop, which should always be used as a source of 
symmetry information in preference to the above space-group names. 
They are only intended as comments. 
;
_shelx_estimated_absorpt_t_min 0.929
_shelx_estimated_absorpt_t_max 0.973

loop_
_space_group_symop_operation_xyz
'x, y, z'
'-x, y+1/2, -z'

loop_
_atom_site_label
_atom_site_type_symbol
_atom_site_fract_x
_atom_site_fract_y
_atom_site_fract_z
_atom_site_U_iso_or_equiv
_atom_site_adp_type
_atom_site_occupancy
_atom_site_site_symmetry_order
_atom_site_calc_flag
S1 S -0.20580(7) 0.74171(3) 0.51233(3) 0.01178(10) Uani 1 1 d
O1 O 0.3919(2) 1.03588(9) 0.60156(11) 0.0160(3) Uani 1 1 d
O2 O -0.1537(2) 0.84503(9) 0.55626(12) 0.0141(3) Uani 1 1 d
O3 O -0.0555(2) 0.67763(9) 0.57428(11) 0.0159(3) Uani 1 1 d
O4 O -0.4542(2) 0.73387(10) 0.52282(11) 0.0162(2) Uani 1 1 d
C1 C 0.3752(3) 0.99271(13) 0.48708(16) 0.0157(3) Uani 1 1 d
C2 C 0.1341(3) 0.94894(13) 0.46660(16) 0.0147(3) Uani 1 1 d
C3 C 0.0914(3) 0.87776(12) 0.56383(16) 0.0129(3) Uani 1 1 d
C4 C 0.1210(3) 0.92186(13) 0.68494(16) 0.0153(3) Uani 1 1 d
C5 C 0.3625(3) 0.96872(13) 0.69522(16) 0.0150(3) Uani 1 1 d
C6 C 0.3888(3) 1.02064(13) 0.80995(16) 0.0163(3) Uani 1 1 d
C7 C 0.5480(3) 0.99922(14) 0.89218(16) 0.0168(3) Uani 1 1 d
C8 C 0.5795(3) 1.04487(13) 1.00896(15) 0.0158(3) Uani 1 1 d
C9 C 0.7871(3) 1.03036(13) 1.07312(17) 0.0182(4) Uani 1 1 d
C10 C 0.8233(3) 1.07159(14) 1.18366(17) 0.0198(4) Uani 1 1 d
C11 C 0.6514(3) 1.12877(14) 1.23196(16) 0.0199(4) Uani 1 1 d
C12 C 0.4451(3) 1.14422(17) 1.16885(18) 0.0231(4) Uani 1 1 d
C13 C 0.4091(3) 1.10286(16) 1.05869(17) 0.0210(4) Uani 1 1 d
C14 C -0.1289(3) 0.74479(14) 0.36191(14) 0.0124(3) Uani 1 1 d
C15 C 0.0827(3) 0.70689(13) 0.32498(17) 0.0152(3) Uani 1 1 d
C16 C 0.1453(3) 0.71757(13) 0.20674(17) 0.0173(4) Uani 1 1 d
C17 C 0.0009(3) 0.76540(13) 0.12609(17) 0.0176(4) Uani 1 1 d
C18 C -0.2140(3) 0.79957(13) 0.16537(17) 0.0171(4) Uani 1 1 d
C19 C -0.2794(3) 0.79018(13) 0.28264(17) 0.0150(3) Uani 1 1 d
C20 C 0.0780(4) 0.78190(16) 0.00046(19) 0.0251(4) Uani 1 1 d
H1A H 0.404(4) 1.0419(16) 0.432(2) 0.010(5) Uiso 1 1 d
H1B H 0.501(4) 0.9437(18) 0.480(2) 0.018(6) Uiso 1 1 d
H2A H 0.119(5) 0.917(2) 0.389(2) 0.026(7) Uiso 1 1 d
H2B H 0.011(4) 0.9932(18) 0.4669(19) 0.015(6) Uiso 1 1 d
H3A H 0.184(4) 0.8248(16) 0.5572(19) 0.008(5) Uiso 1 1 d
H4A H 0.103(4) 0.8724(19) 0.750(2) 0.020(6) Uiso 1 1 d
H4B H -0.005(4) 0.9717(19) 0.697(2) 0.022(6) Uiso 1 1 d
H5 H 0.486(4) 0.9200(16) 0.6886(19) 0.011(5) Uiso 1 1 d
H6 H 0.277(4) 1.0722(18) 0.820(2) 0.021(6) Uiso 1 1 d
H7 H 0.655(5) 0.954(2) 0.875(2) 0.026(7) Uiso 1 1 d
H9 H 0.909(5) 0.993(2) 1.037(2) 0.028(7) Uiso 1 1 d
H10 H 0.971(5) 1.063(2) 1.223(2) 0.027(7) Uiso 1 1 d
H11 H 0.675(4) 1.1533(19) 1.308(2) 0.019(6) Uiso 1 1 d
H12 H 0.330(5) 1.185(2) 1.200(3) 0.037(8) Uiso 1 1 d
H13 H 0.267(5) 1.113(2) 1.016(2) 0.023(6) Uiso 1 1 d
H15 H 0.186(4) 0.6746(17) 0.379(2) 0.016(6) Uiso 1 1 d
H16 H 0.284(4) 0.6956(17) 0.181(2) 0.018(6) Uiso 1 1 d
H18 H -0.320(5) 0.8285(19) 0.108(3) 0.027(7) Uiso 1 1 d
H19 H -0.429(4) 0.8157(17) 0.310(2) 0.017(6) Uiso 1 1 d
H20A H -0.044(6) 0.790(2) -0.055(3) 0.040(8) Uiso 1 1 d
H20B H 0.184(5) 0.731(2) -0.023(3) 0.036(7) Uiso 1 1 d
H20C H 0.173(5) 0.842(2) -0.012(3) 0.040(8) Uiso 1 1 d

loop_
_atom_site_aniso_label
_atom_site_aniso_U_11
_atom_site_aniso_U_22
_atom_site_aniso_U_33
_atom_site_aniso_U_23
_atom_site_aniso_U_13
_atom_site_aniso_U_12
S1 0.01229(18) 0.01086(17) 0.01216(17) -0.00009(16) -0.00054(12) -0.00026(15)
O1 0.0211(6) 0.0120(6) 0.0150(6) -0.0012(5) 0.0007(5) -0.0034(5)
O2 0.0127(6) 0.0122(6) 0.0176(6) -0.0037(5) -0.0001(4) 0.0004(5)
O3 0.0179(6) 0.0132(6) 0.0164(6) 0.0012(5) -0.0031(5) 0.0006(5)
O4 0.0142(6) 0.0168(6) 0.0176(6) -0.0007(5) 0.0011(4) -0.0010(5)
C1 0.0191(9) 0.0140(8) 0.0140(8) -0.0004(7) 0.0021(7) -0.0005(7)
C2 0.0188(9) 0.0137(8) 0.0115(8) -0.0004(6) -0.0015(6) 0.0002(7)
C3 0.0129(7) 0.0115(8) 0.0144(8) -0.0011(6) -0.0001(6) -0.0003(6)
C4 0.0179(8) 0.0164(8) 0.0115(8) -0.0011(6) 0.0001(6) -0.0024(7)
C5 0.0172(8) 0.0139(8) 0.0139(8) -0.0009(6) -0.0008(6) -0.0014(6)
C6 0.0178(8) 0.0155(8) 0.0157(8) -0.0023(7) 0.0001(7) -0.0020(7)
C7 0.0178(8) 0.0162(8) 0.0162(8) -0.0019(7) 0.0005(7) -0.0025(7)
C8 0.0182(8) 0.0170(8) 0.0121(8) 0.0005(6) -0.0010(6) -0.0050(7)
C9 0.0196(9) 0.0173(8) 0.0177(9) 0.0010(7) -0.0011(7) 0.0005(7)
C10 0.0194(9) 0.0227(9) 0.0171(9) 0.0030(7) -0.0043(7) -0.0035(7)
C11 0.0221(9) 0.0261(10) 0.0116(8) -0.0013(7) 0.0010(7) -0.0078(8)
C12 0.0191(9) 0.0314(10) 0.0189(9) -0.0055(8) 0.0034(7) -0.0014(8)
C13 0.0147(9) 0.0302(10) 0.0181(9) -0.0019(8) -0.0010(7) -0.0009(7)
C14 0.0141(7) 0.0115(7) 0.0117(7) -0.0021(7) -0.0002(5) -0.0021(7)
C15 0.0148(8) 0.0132(7) 0.0177(8) -0.0024(7) -0.0014(6) 0.0006(6)
C16 0.0149(8) 0.0170(9) 0.0199(9) -0.0045(6) 0.0035(6) -0.0008(6)
C17 0.0238(9) 0.0134(8) 0.0158(8) -0.0018(6) 0.0022(7) -0.0031(6)
C18 0.0198(9) 0.0155(8) 0.0161(9) 0.0007(7) -0.0036(7) -0.0004(7)
C19 0.0135(8) 0.0139(8) 0.0174(8) -0.0010(6) -0.0010(6) 0.0014(6)
C20 0.0336(11) 0.0232(10) 0.0186(9) 0.0011(8) 0.0073(8) 0.0010(9)

loop_
_atom_type_symbol
_atom_type_description
_atom_type_scat_dispersion_real
_atom_type_scat_dispersion_imag
_atom_type_scat_source
C C 0.0033 0.0016 'International Tables Vol C Tables 4.2.6.8 and 6.1.1.4'
H H 0.0000 0.0000 'International Tables Vol C Tables 4.2.6.8 and 6.1.1.4'
O O 0.0106 0.0060 'International Tables Vol C Tables 4.2.6.8 and 6.1.1.4'
S S 0.1246 0.1234 'International Tables Vol C Tables 4.2.6.8 and 6.1.1.4'

loop_
_geom_angle_atom_site_label_1
_geom_angle_atom_site_label_2
_geom_angle_atom_site_label_3
_geom_angle
O4 S1 O3 120.08(8)
O4 S1 O2 103.34(8)
O3 S1 O2 109.37(7)
O4 S1 C14 109.90(8)
O3 S1 C14 109.39(8)
O2 S1 C14 103.34(8)
C1 O1 C5 111.63(13)
C3 O2 S1 119.17(11)
O1 C1 C2 111.30(15)
C3 C2 C1 108.42(15)
O2 C3 C4 106.30(14)
O2 C3 C2 109.23(14)
C4 C3 C2 110.95(14)
C3 C4 C5 109.95(15)
O1 C5 C6 107.10(15)
O1 C5 C4 110.26(14)
C6 C5 C4 111.25(15)
C7 C6 C5 123.49(17)
C6 C7 C8 126.66(18)
C9 C8 C13 118.08(17)
C9 C8 C7 119.37(17)
C13 C8 C7 122.54(17)
C10 C9 C8 121.20(18)
C9 C10 C11 119.93(18)
C12 C11 C10 119.45(18)
C13 C12 C11 120.55(19)
C12 C13 C8 120.79(19)
C15 C14 C19 121.39(15)
C15 C14 S1 120.38(13)
C19 C14 S1 118.15(13)
C16 C15 C14 118.45(17)
C15 C16 C17 121.34(17)
C18 C17 C16 118.58(17)
C18 C17 C20 120.68(18)
C16 C17 C20 120.72(18)
C19 C18 C17 121.04(17)
C18 C19 C14 119.12(17)

loop_
_geom_bond_atom_site_label_1
_geom_bond_atom_site_label_2
_geom_bond_distance
S1 O4 1.4312(12)
S1 O3 1.4321(13)
S1 O2 1.5825(13)
S1 C14 1.7578(16)
O1 C1 1.433(2)
O1 C5 1.437(2)
O2 C3 1.479(2)
C1 C2 1.529(3)
C2 C3 1.516(2)
C3 C4 1.512(2)
C4 C5 1.538(3)
C5 C6 1.497(2)
C6 C7 1.329(3)
C7 C8 1.479(2)
C8 C9 1.400(3)
C8 C13 1.400(3)
C9 C10 1.392(3)
C10 C11 1.393(3)
C11 C12 1.389(3)
C12 C13 1.389(3)
C14 C15 1.393(2)
C14 C19 1.394(2)
C15 C16 1.393(3)
C16 C17 1.400(3)
C17 C18 1.399(3)
C17 C20 1.507(3)
C18 C19 1.385(3)

loop_
_geom_torsion_atom_site_label_1
_geom_torsion_atom_site_label_2
_geom_torsion_atom_site_label_3
_geom_torsion_atom_site_label_4
_geom_torsion
O4 S1 O2 C3 176.92(12)
O3 S1 O2 C3 47.92(14)
C14 S1 O2 C3 -68.51(13)
C5 O1 C1 C2 61.95(19)
O1 C1 C2 C3 -57.95(19)
S1 O2 C3 C4 -131.26(12)
S1 O2 C3 C2 108.97(14)
C1 C2 C3 O2 171.58(14)
C1 C2 C3 C4 54.71(19)
O2 C3 C4 C5 -173.14(14)
C2 C3 C4 C5 -54.49(19)
C1 O1 C5 C6 178.65(15)
C1 O1 C5 C4 -60.17(18)
C3 C4 C5 O1 56.09(19)
C3 C4 C5 C6 174.76(15)
O1 C5 C6 C7 -121.8(2)
C4 C5 C6 C7 117.7(2)
C5 C6 C7 C8 -177.75(17)
C6 C7 C8 C9 -164.5(2)
C6 C7 C8 C13 15.3(3)
C13 C8 C9 C10 0.5(3)
C7 C8 C9 C10 -179.63(17)
C8 C9 C10 C11 -0.3(3)
C9 C10 C11 C12 -0.1(3)
C10 C11 C12 C13 0.3(3)
C11 C12 C13 C8 0.0(3)
C9 C8 C13 C12 -0.4(3)
C7 C8 C13 C12 179.79(19)
O4 S1 C14 C15 -148.06(15)
O3 S1 C14 C15 -14.23(17)
O2 S1 C14 C15 102.18(16)
O4 S1 C14 C19 35.14(17)
O3 S1 C14 C19 168.97(14)
O2 S1 C14 C19 -74.62(15)
C19 C14 C15 C16 1.8(3)
S1 C14 C15 C16 -174.87(14)
C14 C15 C16 C17 0.2(3)
C15 C16 C17 C18 -2.5(3)
C15 C16 C17 C20 175.96(18)
C16 C17 C18 C19 2.8(3)
C20 C17 C18 C19 -175.66(18)
C17 C18 C19 C14 -0.8(3)
C15 C14 C19 C18 -1.5(3)
S1 C14 C19 C18 175.23(14)
